data_2222891
loop_
_publ_author_name
'Ng, Seik Weng'

_publ_section_title
;
 Orthorhombic modification of
 (<i>E</i>)-4-benzylidene-2-phenyl-1,3-oxazol-5(4<i>H</i>)-one: whole
 molecule disorder
;
_journal_coeditor_code TK2490
_journal_issue 8
_journal_name_full 'Acta Crystallographica Section E'
_journal_page_first o1857
_journal_paper_doi 10.1107/S1600536809025999
_journal_volume 65
_journal_year 2009
_chemical_formula_iupac 'C16 H11 N O2'
_chemical_formula_moiety 'C16 H11 N O2'
_chemical_formula_sum 'C16 H11 N O2'
_chemical_formula_weight 249.26
_chemical_name_systematic
;
(<i>E</i>)-4-benzylidene-2-phenyl-1,3-oxazol-5(4<i>H</i>)-one
;
_space_group_IT_number 19
_symmetry_cell_setting orthorhombic
_symmetry_space_group_name_Hall 'P 2ac 2ab'
_symmetry_space_group_name_H-M 'P 21 21 21'
_atom_sites_solution_hydrogens geom
_atom_sites_solution_primary direct
_atom_sites_solution_secondary difmap
_audit_creation_method SHELXL-97
_cell_angle_alpha 90
_cell_angle_beta 90
_cell_angle_gamma 90
_cell_formula_units_Z 4
_cell_length_a 3.93200(10)
_cell_length_b 14.7692(5)
_cell_length_c 20.6690(6)
_cell_measurement_reflns_used 1737
_cell_measurement_temperature 140(2)
_cell_measurement_theta_max 25.8
_cell_measurement_theta_min 2.5
_cell_volume 1200.30(6)
_computing_cell_refinement 'SAINT (Bruker, 2008)'
_computing_data_collection 'APEX2 (Bruker, 2008)'
_computing_data_reduction 'SAINT (Bruker, 2008)'
_computing_molecular_graphics 'X-SEED (Barbour, 2001)'
_computing_publication_material 'publCIF (Westrip, 2009)'
_computing_structure_refinement 'SHELXL97 (Sheldrick, 2008)'
_computing_structure_solution 'SHELXS97 (Sheldrick, 2008)'
_diffrn_ambient_temperature 140(2)
_diffrn_measured_fraction_theta_full 0.992
_diffrn_measured_fraction_theta_max 0.992
_diffrn_measurement_device_type 'Bruker SMART APEX'
_diffrn_measurement_method \w
_diffrn_radiation_monochromator graphite
_diffrn_radiation_source 'fine-focus sealed tube'
_diffrn_radiation_type MoK\a
_diffrn_radiation_wavelength 0.71073
_diffrn_reflns_av_R_equivalents 0.036
_diffrn_reflns_av_sigmaI/netI 0.028
_diffrn_reflns_limit_h_max 4
_diffrn_reflns_limit_h_min -5
_diffrn_reflns_limit_k_max 19
_diffrn_reflns_limit_k_min -19
_diffrn_reflns_limit_l_max 26
_diffrn_reflns_limit_l_min -25
_diffrn_reflns_number 8204
_diffrn_reflns_theta_full 27.5
_diffrn_reflns_theta_max 27.5
_diffrn_reflns_theta_min 1.7
_diffrn_standards_decay_% 0
_diffrn_standards_interval_count 0
_diffrn_standards_interval_time 0
_diffrn_standards_number 0
_exptl_absorpt_coefficient_mu 0.092
_exptl_absorpt_correction_type none
_exptl_crystal_colour Yellow
_exptl_crystal_density_diffrn 1.379
_exptl_crystal_density_method 'not measured'
_exptl_crystal_description Prism
_exptl_crystal_F_000 520
_exptl_crystal_size_max 0.45
_exptl_crystal_size_mid 0.10
_exptl_crystal_size_min 0.05
_refine_diff_density_max 0.29
_refine_diff_density_min -0.17
_refine_ls_abs_structure_details nd
_refine_ls_extinction_method none
_refine_ls_goodness_of_fit_ref 1.03
_refine_ls_hydrogen_treatment constr
_refine_ls_matrix_type full
_refine_ls_number_parameters 182
_refine_ls_number_reflns 1640
_refine_ls_number_restraints 0
_refine_ls_restrained_S_all 1.03
_refine_ls_R_factor_all 0.058
_refine_ls_R_factor_gt 0.044
_refine_ls_shift/su_max 0.001
_refine_ls_shift/su_mean 0.001
_refine_ls_structure_factor_coef Fsqd
_refine_ls_weighting_details 'calc w=1/[\s^2^(Fo^2^)+(0.0752P)^2^+0.1226P] where P=(Fo^2^+2Fc^2^)/3'
_refine_ls_weighting_scheme calc
_refine_ls_wR_factor_gt 0.114
_refine_ls_wR_factor_ref 0.125
_reflns_number_gt 1312
_reflns_number_total 1640
_reflns_threshold_expression I>2\s(I)
_cod_data_source_file tk2490.cif
_cod_data_source_block I
_cod_depositor_comments
;
The following automatic conversions were performed:
'_symmetry_cell_setting' value 'Orthorhombic' changed to 'orthorhombic'
according to '/home/saulius/struct/CIF-dictionaries/cif_core.dic'
dictionary named 'cif_core.dic' version 2.4.1 from
2010-06-29.

'_exptl_absorpt_correction_type' value 'None' changed to
'none' according to '/home/saulius/struct/CIF-dictionaries/cif_core.dic'
dictionary named 'cif_core.dic' version 2.4.1 from 2010-06-29.

Automatic conversion script
Id: cif_fix_enum 1527 2010-12-29 10:47:43Z saulius 

The following automatic conversions were performed:

'_symmetry_cell_setting' value 'Orthorhombic' changed to
'orthorhombic' according to
/home/saulius/struct/CIF-dictionaries/cif_core.dic dictionary named
'cif_core.dic' version 2.4.1 from
2010-06-29.

'_exptl_absorpt_correction_type' value 'None' changed to
'none' according to
/home/saulius/struct/CIF-dictionaries/cif_core.dic dictionary named
'cif_core.dic' version 2.4.1 from 2010-06-29.

Automatic conversion script
Id: cif_fix_values 1715 2011-07-08 13:25:40Z adriana 
;
_cod_database_code 2222891
_cod_database_fobs_code 2222891

loop_
_symmetry_equiv_pos_as_xyz
'x, y, z'
'-x+1/2, -y, z+1/2'
'-x, y+1/2, -z+1/2'
'x+1/2, -y+1/2, -z'

loop_
_atom_site_type_symbol
_atom_site_label
_atom_site_fract_x
_atom_site_fract_y
_atom_site_fract_z
_atom_site_U_iso_or_equiv
_atom_site_adp_type
_atom_site_calc_flag
_atom_site_refinement_flags
_atom_site_occupancy
_atom_site_disorder_assembly
_atom_site_disorder_group
O O1 -0.109(5) 0.373(3) 0.2237(16) 0.031(2) Uani d P 0.537(4) A 1
O O2 0.1605(8) 0.2739(2) 0.28782(13) 0.0282(5) Uani d P 0.537(4) A 1
N N1 0.432(3) 0.3613(3) 0.3629(6) 0.0229(10) Uani d P 0.537(4) A 1
C C1 0.4568(11) 0.19591(18) 0.37320(16) 0.0256(7) Uani d PG 0.537(4) A 1
C C2 0.3888(11) 0.1143(2) 0.34231(13) 0.0280(10) Uani d PG 0.537(4) A 1
H H2 0.2715 0.1139 0.3021 0.034 Uiso calc PR 0.537(4) A 1
C C3 0.4924(12) 0.03323(18) 0.37021(15) 0.0304(9) Uani d PG 0.537(4) A 1
H H3 0.4460 -0.0225 0.3491 0.037 Uiso calc PR 0.537(4) A 1
C C4 0.6641(13) 0.03378(19) 0.42900(16) 0.0236(10) Uani d PG 0.537(4) A 1
H H4 0.7349 -0.0216 0.4481 0.028 Uiso calc PR 0.537(4) A 1
C C5 0.7321(13) 0.1154(2) 0.45989(15) 0.0285(11) Uani d PG 0.537(4) A 1
H H5 0.8494 0.1158 0.5001 0.034 Uiso calc PR 0.537(4) A 1
C C6 0.6284(12) 0.19646(18) 0.43199(17) 0.0246(9) Uani d PG 0.537(4) A 1
H H6 0.6749 0.2522 0.4531 0.029 Uiso calc PR 0.537(4) A 1
C C7 0.4345(10) 0.5780(2) 0.35423(15) 0.0225(7) Uani d PG 0.537(4) A 1
C C8 0.4110(11) 0.6682(2) 0.33534(13) 0.0264(9) Uani d PG 0.537(4) A 1
H H8 0.3029 0.6835 0.2957 0.032 Uiso calc PR 0.537(4) A 1
C C9 0.5458(14) 0.73583(17) 0.37442(17) 0.0291(9) Uani d PG 0.537(4) A 1
H H9 0.5297 0.7974 0.3615 0.035 Uiso calc PR 0.537(4) A 1
C C10 0.7040(15) 0.7134(2) 0.43239(17) 0.0333(13) Uani d PG 0.537(4) A 1
H H10 0.7960 0.7597 0.4591 0.040 Uiso calc PR 0.537(4) A 1
C C11 0.7274(14) 0.6233(3) 0.45127(17) 0.0255(10) Uani d PG 0.537(4) A 1
H H11 0.8356 0.6080 0.4909 0.031 Uiso calc PR 0.537(4) A 1
C C12 0.5927(12) 0.55561(18) 0.41219(18) 0.0270(10) Uani d PG 0.537(4) A 1
H H12 0.6088 0.4940 0.4251 0.032 Uiso calc PR 0.537(4) A 1
C C13 0.081(5) 0.3626(7) 0.2675(10) 0.0237(18) Uani d P 0.537(4) A 1
C C14 0.2749(12) 0.4188(3) 0.31640(18) 0.0247(5) Uani d P 0.537(4) A 1
C C15 0.2789(12) 0.5102(3) 0.31202(19) 0.0255(6) Uani d P 0.537(4) A 1
H H15 0.1616 0.5341 0.2757 0.031 Uiso calc PR 0.537(4) A 1
C C16 0.3550(11) 0.2805(3) 0.34289(17) 0.0234(6) Uani d P 0.537(4) A 1
O O1' -0.037(6) 0.376(3) 0.2199(18) 0.031(2) Uani d P 0.463 A 2
O O2' 0.1691(10) 0.4755(2) 0.28423(15) 0.0282(5) Uani d P 0.463 A 2
N N1' 0.421(4) 0.3896(4) 0.3594(7) 0.0229(10) Uani d P 0.463 A 2
C C1' 0.4779(13) 0.5543(2) 0.36785(19) 0.0256(7) Uani d PG 0.463 A 2
C C2' 0.4019(13) 0.6351(3) 0.33667(16) 0.0280(10) Uani d PG 0.463 A 2
H H2' 0.2789 0.6345 0.2971 0.034 Uiso calc PR 0.463(4) A 2
C C3' 0.5060(16) 0.7170(2) 0.3634(2) 0.0304(9) Uani d PG 0.463 A 2
H H3' 0.4540 0.7723 0.3420 0.037 Uiso calc PR 0.463(4) A 2
C C4' 0.6860(18) 0.7179(2) 0.4212(2) 0.0236(10) Uani d PG 0.463 A 2
H H4' 0.7571 0.7738 0.4395 0.028 Uiso calc PR 0.463(4) A 2
C C5' 0.7620(17) 0.6370(3) 0.4524(2) 0.0285(11) Uani d PG 0.463 A 2
H H5' 0.8850 0.6377 0.4920 0.034 Uiso calc PR 0.463(4) A 2
C C6' 0.6580(15) 0.5552(2) 0.4257(2) 0.0246(9) Uani d PG 0.463 A 2
H H6' 0.7099 0.4999 0.4470 0.029 Uiso calc PR 0.463(4) A 2
C C7' 0.4147(13) 0.1731(2) 0.35940(18) 0.0225(7) Uani d PG 0.463 A 2
C C8' 0.3876(14) 0.0824(3) 0.34221(15) 0.0264(9) Uani d PG 0.463 A 2
H H8' 0.2839 0.0660 0.3024 0.032 Uiso calc PR 0.463(4) A 2
C C9' 0.5123(17) 0.0157(2) 0.38330(19) 0.0291(9) Uani d PG 0.463 A 2
H H9' 0.4938 -0.0463 0.3716 0.035 Uiso calc PR 0.463(4) A 2
C C10' 0.6641(17) 0.0397(3) 0.44157(19) 0.0333(13) Uani d PG 0.463 A 2
H H10B 0.7493 -0.0059 0.4696 0.040 Uiso calc PR 0.463(4) A 2
C C11' 0.6911(16) 0.1304(3) 0.45875(19) 0.0255(10) Uani d PG 0.463 A 2
H H11B 0.7948 0.1468 0.4986 0.031 Uiso calc PR 0.463(4) A 2
C C12' 0.5664(15) 0.1971(2) 0.4177(2) 0.0270(10) Uani d PG 0.463 A 2
H H12B 0.5849 0.2591 0.4294 0.032 Uiso calc PR 0.463(4) A 2
C C13' 0.112(6) 0.3856(9) 0.2697(12) 0.0237(18) Uani d P 0.463 A 2
C C14' 0.2695(14) 0.3313(3) 0.3171(2) 0.0247(5) Uani d P 0.463 A 2
C C15' 0.2625(14) 0.2393(3) 0.3151(2) 0.0255(6) Uani d P 0.463 A 2
H H15B 0.1408 0.2141 0.2797 0.031 Uiso calc PR 0.463(4) A 2
C C16' 0.3654(13) 0.4697(3) 0.3398(2) 0.0234(6) Uani d P 0.463 A 2

loop_
_atom_site_aniso_label
_atom_site_aniso_U_11
_atom_site_aniso_U_22
_atom_site_aniso_U_33
_atom_site_aniso_U_12
_atom_site_aniso_U_13
_atom_site_aniso_U_23
O1 0.017(7) 0.048(3) 0.029(3) -0.004(7) -0.006(5) 0.000(2)
O2 0.0293(11) 0.0299(10) 0.0255(10) -0.0017(12) -0.0039(9) -0.0011(10)
N1 0.0248(13) 0.021(3) 0.0229(14) 0.007(4) 0.0002(11) 0.006(3)
C1 0.0230(17) 0.0248(14) 0.0290(17) 0.0008(17) 0.0078(14) -0.0006(12)
C2 0.0316(18) 0.027(3) 0.0250(15) -0.001(3) 0.0010(12) -0.0002(14)
C3 0.032(2) 0.0311(17) 0.0284(16) 0.001(2) 0.0008(15) 0.0019(14)
C4 0.027(3) 0.0140(17) 0.0296(17) -0.004(2) 0.0084(16) 0.0016(13)
C5 0.030(2) 0.0227(18) 0.033(3) 0.0016(19) 0.0003(19) -0.0007(14)
C6 0.0154(19) 0.0302(19) 0.0281(17) 0.0010(17) -0.0032(15) -0.0020(14)
C7 0.0216(16) 0.0235(15) 0.0224(13) 0.0007(17) 0.0047(12) -0.0011(12)
C8 0.0321(19) 0.022(2) 0.0253(16) 0.000(2) 0.0020(14) 0.0007(14)
C9 0.035(2) 0.0214(13) 0.0310(17) -0.0025(18) 0.0019(16) 0.0021(12)
C10 0.030(3) 0.042(3) 0.0281(18) 0.007(3) -0.0007(18) -0.0018(17)
C11 0.0223(19) 0.0247(17) 0.030(2) 0.000(2) -0.0010(17) 0.0008(15)
C12 0.027(2) 0.0239(18) 0.030(2) 0.0014(18) -0.0006(17) -0.0007(14)
C13 0.022(4) 0.024(6) 0.0252(15) -0.009(5) -0.002(2) -0.007(5)
C14 0.0217(13) 0.0305(13) 0.0217(12) 0.0035(16) 0.0004(11) -0.0006(14)
C15 0.0237(15) 0.0306(14) 0.0221(13) 0.0036(16) 0.0002(12) 0.0011(15)
C16 0.0222(14) 0.0279(14) 0.0202(12) -0.0010(17) 0.0009(11) -0.0006(15)
O1' 0.017(7) 0.048(3) 0.029(3) -0.004(7) -0.006(5) 0.000(2)
O2' 0.0293(11) 0.0299(10) 0.0255(10) -0.0017(12) -0.0039(9) -0.0011(10)
N1' 0.0248(13) 0.021(3) 0.0229(14) 0.007(4) 0.0002(11) 0.006(3)
C1' 0.0230(17) 0.0248(14) 0.0290(17) 0.0008(17) 0.0078(14) -0.0006(12)
C2' 0.0316(18) 0.027(3) 0.0250(15) -0.001(3) 0.0010(12) -0.0002(14)
C3' 0.032(2) 0.0311(17) 0.0284(16) 0.001(2) 0.0008(15) 0.0019(14)
C4' 0.027(3) 0.0140(17) 0.0296(17) -0.004(2) 0.0084(16) 0.0016(13)
C5' 0.030(2) 0.0227(18) 0.033(3) 0.0016(19) 0.0003(19) -0.0007(14)
C6' 0.0154(19) 0.0302(19) 0.0281(17) 0.0010(17) -0.0032(15) -0.0020(14)
C7' 0.0216(16) 0.0235(15) 0.0224(13) 0.0007(17) 0.0047(12) -0.0011(12)
C8' 0.0321(19) 0.022(2) 0.0253(16) 0.000(2) 0.0020(14) 0.0007(14)
C9' 0.035(2) 0.0214(13) 0.0310(17) -0.0025(18) 0.0019(16) 0.0021(12)
C10' 0.030(3) 0.042(3) 0.0281(18) 0.007(3) -0.0007(18) -0.0018(17)
C11' 0.0223(19) 0.0247(17) 0.030(2) 0.000(2) -0.0010(17) 0.0008(15)
C12' 0.027(2) 0.0239(18) 0.030(2) 0.0014(18) -0.0006(17) -0.0007(14)
C13' 0.022(4) 0.024(6) 0.0252(15) -0.009(5) -0.002(2) -0.007(5)
C14' 0.0217(13) 0.0305(13) 0.0217(12) 0.0035(16) 0.0004(11) -0.0006(14)
C15' 0.0237(15) 0.0306(14) 0.0221(13) 0.0036(16) 0.0002(12) 0.0011(15)
C16' 0.0222(14) 0.0279(14) 0.0202(12) -0.0010(17) 0.0009(11) -0.0006(15)

loop_
_atom_type_symbol
_atom_type_description
_atom_type_scat_dispersion_real
_atom_type_scat_dispersion_imag
_atom_type_scat_source
C C 0.0033 0.0000 'International Tables Vol C Tables 4.2.6.8 and 6.1.1.4'
H H 0.0000 0.0000 'International Tables Vol C Tables 4.2.6.8 and 6.1.1.4'
N N 0.0061 0.0000 'International Tables Vol C Tables 4.2.6.8 and 6.1.1.4'
O O 0.0106 0.0000 'International Tables Vol C Tables 4.2.6.8 and 6.1.1.4'

loop_
_geom_angle_atom_site_label_1
_geom_angle_atom_site_label_2
_geom_angle_atom_site_label_3
_geom_angle_site_symmetry_1
_geom_angle_site_symmetry_3
_geom_angle
_geom_angle_publ_flag
C16 O2 C13 . . 107.7(8) ?
C16 N1 C14 . . 103.4(8) ?
C2 C1 C6 . . 120.0 ?
C2 C1 C16 . . 119.6(3) ?
C6 C1 C16 . . 120.4(3) ?
C3 C2 C1 . . 120.0 ?
C3 C2 H2 . . 120.0 ?
C1 C2 H2 . . 120.0 ?
C2 C3 C4 . . 120.0 ?
C2 C3 H3 . . 120.0 ?
C4 C3 H3 . . 120.0 ?
C5 C4 C3 . . 120.0 ?
C5 C4 H4 . . 120.0 ?
C3 C4 H4 . . 120.0 ?
C6 C5 C4 . . 120.0 ?
C6 C5 H5 . . 120.0 ?
C4 C5 H5 . . 120.0 ?
C5 C6 C1 . . 120.0 ?
C5 C6 H6 . . 120.0 ?
C1 C6 H6 . . 120.0 ?
C8 C7 C12 . . 120.0 ?
C8 C7 C15 . . 117.4(3) ?
C12 C7 C15 . . 122.5(3) ?
C9 C8 C7 . . 120.0 ?
C9 C8 H8 . . 120.0 ?
C7 C8 H8 . . 120.0 ?
C8 C9 C10 . . 120.0 ?
C8 C9 H9 . . 120.0 ?
C10 C9 H9 . . 120.0 ?
C11 C10 C9 . . 120.0 ?
C11 C10 H10 . . 120.0 ?
C9 C10 H10 . . 120.0 ?
C10 C11 C12 . . 120.0 ?
C10 C11 H11 . . 120.0 ?
C12 C11 H11 . . 120.0 ?
C11 C12 C7 . . 120.0 ?
C11 C12 H12 . . 120.0 ?
C7 C12 H12 . . 120.0 ?
O1 C13 O2 . . 119(2) ?
O1 C13 C14 . . 140(2) ?
O2 C13 C14 . . 101.4(13) ?
C15 C14 N1 . . 129.4(5) ?
C15 C14 C13 . . 120.5(7) ?
N1 C14 C13 . . 110.1(8) ?
C14 C15 C7 . . 130.4(4) ?
C14 C15 H15 . . 114.8 ?
C7 C15 H15 . . 114.8 ?
N1 C16 O2 . . 117.3(6) ?
N1 C16 C1 . . 126.0(6) ?
O2 C16 C1 . . 116.7(4) ?
C13' O2' C16' . . 102.2(11) ?
C16' N1' C14' . . 107.9(10) ?
C2' C1' C6' . . 120.0 ?
C2' C1' C16' . . 119.4(3) ?
C6' C1' C16' . . 120.6(3) ?
C3' C2' C1' . . 120.0 ?
C3' C2' H2' . . 120.0 ?
C1' C2' H2' . . 120.0 ?
C2' C3' C4' . . 120.0 ?
C2' C3' H3' . . 120.0 ?
C4' C3' H3' . . 120.0 ?
C5' C4' C3' . . 120.0 ?
C5' C4' H4' . . 120.0 ?
C3' C4' H4' . . 120.0 ?
C4' C5' C6' . . 120.0 ?
C4' C5' H5' . . 120.0 ?
C6' C5' H5' . . 120.0 ?
C5' C6' C1' . . 120.0 ?
C5' C6' H6' . . 120.0 ?
C1' C6' H6' . . 120.0 ?
C8' C7' C12' . . 120.0 ?
C8' C7' C15' . . 116.8(4) ?
C12' C7' C15' . . 123.1(4) ?
C7' C8' C9' . . 120.0 ?
C7' C8' H8' . . 120.0 ?
C9' C8' H8' . . 120.0 ?
C8' C9' C10' . . 120.0 ?
C8' C9' H9' . . 120.0 ?
C10' C9' H9' . . 120.0 ?
C11' C10' C9' . . 120.0 ?
C11' C10' H10B . . 120.0 ?
C9' C10' H10B . . 120.0 ?
C10' C11' C12' . . 120.0 ?
C10' C11' H11B . . 120.0 ?
C12' C11' H11B . . 120.0 ?
C11' C12' C7' . . 120.0 ?
C11' C12' H12B . . 120.0 ?
C7' C12' H12B . . 120.0 ?
O1' C13' O2' . . 113(3) ?
O1' C13' C14' . . 138(3) ?
O2' C13' C14' . . 109.0(15) ?
C15' C14' N1' . . 131.3(6) ?
C15' C14' C13' . . 122.6(7) ?
N1' C14' C13' . . 106.1(7) ?
C14' C15' C7' . . 129.7(5) ?
C14' C15' H15B . . 115.2 ?
C7' C15' H15B . . 115.2 ?
N1' C16' O2' . . 114.7(8) ?
N1' C16' C1' . . 128.5(8) ?
O2' C16' C1' . . 116.7(4) ?

loop_
_geom_bond_atom_site_label_1
_geom_bond_atom_site_label_2
_geom_bond_site_symmetry_2
_geom_bond_distance
_geom_bond_publ_flag
O1 C13 . 1.18(4) ?
O2 C16 . 1.375(5) ?
O2 C13 . 1.412(15) ?
N1 C16 . 1.300(9) ?
N1 C14 . 1.424(9) ?
C1 C2 . 1.3900 ?
C1 C6 . 1.3900 ?
C1 C16 . 1.453(4) ?
C2 C3 . 1.3900 ?
C2 H2 . 0.9500 ?
C3 C4 . 1.3900 ?
C3 H3 . 0.9500 ?
C4 C5 . 1.3900 ?
C4 H4 . 0.9500 ?
C5 C6 . 1.3900 ?
C5 H5 . 0.9500 ?
C6 H6 . 0.9500 ?
C7 C8 . 1.3900 ?
C7 C12 . 1.3900 ?
C7 C15 . 1.463(5) ?
C8 C9 . 1.3900 ?
C8 H8 . 0.9500 ?
C9 C10 . 1.3900 ?
C9 H9 . 0.9500 ?
C10 C11 . 1.3900 ?
C10 H10 . 0.9500 ?
C11 C12 . 1.3900 ?
C11 H11 . 0.9500 ?
C12 H12 . 0.9500 ?
C13 C14 . 1.515(15) ?
C14 C15 . 1.352(5) ?
C15 H15 . 0.9500 ?
O1' C13' . 1.19(5) ?
O2' C13' . 1.378(13) ?
O2' C16' . 1.386(6) ?
N1' C16' . 1.270(8) ?
N1' C14' . 1.365(14) ?
C1' C2' . 1.3900 ?
C1' C6' . 1.3900 ?
C1' C16' . 1.446(6) ?
C2' C3' . 1.3900 ?
C2' H2' . 0.9500 ?
C3' C4' . 1.3900 ?
C3' H3' . 0.9500 ?
C4' C5' . 1.3900 ?
C4' H4' . 0.9500 ?
C5' C6' . 1.3900 ?
C5' H5' . 0.9500 ?
C6' H6' . 0.9500 ?
C7' C8' . 1.3900 ?
C7' C12' . 1.3900 ?
C7' C15' . 1.467(6) ?
C8' C9' . 1.3900 ?
C8' H8' . 0.9500 ?
C9' C10' . 1.3900 ?
C9' H9' . 0.9500 ?
C10' C11' . 1.3900 ?
C10' H10B . 0.9500 ?
C11' C12' . 1.3900 ?
C11' H11B . 0.9500 ?
C12' H12B . 0.9500 ?
C13' C14' . 1.41(2) ?
C14' C15' . 1.359(6) ?
C15' H15B . 0.9500 ?

loop_
_geom_torsion_atom_site_label_1
_geom_torsion_atom_site_label_2
_geom_torsion_atom_site_label_3
_geom_torsion_atom_site_label_4
_geom_torsion_site_symmetry_1
_geom_torsion_site_symmetry_2
_geom_torsion_site_symmetry_3
_geom_torsion_site_symmetry_4
_geom_torsion
_geom_torsion_publ_flag
C6 C1 C2 C3 . . . . 0.0 ?
C16 C1 C2 C3 . . . . 178.5(4) ?
C1 C2 C3 C4 . . . . 0.0 ?
C2 C3 C4 C5 . . . . 0.0 ?
C3 C4 C5 C6 . . . . 0.0 ?
C4 C5 C6 C1 . . . . 0.0 ?
C2 C1 C6 C5 . . . . 0.0 ?
C16 C1 C6 C5 . . . . -178.5(4) ?
C12 C7 C8 C9 . . . . 0.0 ?
C15 C7 C8 C9 . . . . 178.2(4) ?
C7 C8 C9 C10 . . . . 0.0 ?
C8 C9 C10 C11 . . . . 0.0 ?
C9 C10 C11 C12 . . . . 0.0 ?
C10 C11 C12 C7 . . . . 0.0 ?
C8 C7 C12 C11 . . . . 0.0 ?
C15 C7 C12 C11 . . . . -178.1(4) ?
C16 O2 C13 O1 . . . . -173.9(18) ?
C16 O2 C13 C14 . . . . 3.3(13) ?
C16 N1 C14 C15 . . . . -178.0(5) ?
C16 N1 C14 C13 . . . . 2.4(13) ?
O1 C13 C14 C15 . . . . -7(3) ?
O2 C13 C14 C15 . . . . 176.8(7) ?
O1 C13 C14 N1 . . . . 173(3) ?
O2 C13 C14 N1 . . . . -3.6(15) ?
N1 C14 C15 C7 . . . . -2.2(10) ?
C13 C14 C15 C7 . . . . 177.3(10) ?
C8 C7 C15 C14 . . . . 176.7(4) ?
C12 C7 C15 C14 . . . . -5.2(6) ?
C14 N1 C16 O2 . . . . -0.2(11) ?
C14 N1 C16 C1 . . . . 179.5(5) ?
C13 O2 C16 N1 . . . . -2.2(12) ?
C13 O2 C16 C1 . . . . 178.1(10) ?
C2 C1 C16 N1 . . . . -172.6(8) ?
C6 C1 C16 N1 . . . . 5.9(9) ?
C2 C1 C16 O2 . . . . 7.1(5) ?
C6 C1 C16 O2 . . . . -174.4(3) ?
C6' C1' C2' C3' . . . . 0.0 ?
C16' C1' C2' C3' . . . . 179.5(5) ?
C1' C2' C3' C4' . . . . 0.0 ?
C2' C3' C4' C5' . . . . 0.0 ?
C3' C4' C5' C6' . . . . 0.0 ?
C4' C5' C6' C1' . . . . 0.0 ?
C2' C1' C6' C5' . . . . 0.0 ?
C16' C1' C6' C5' . . . . -179.5(5) ?
C12' C7' C8' C9' . . . . 0.0 ?
C15' C7' C8' C9' . . . . -177.1(5) ?
C7' C8' C9' C10' . . . . 0.0 ?
C8' C9' C10' C11' . . . . 0.0 ?
C9' C10' C11' C12' . . . . 0.0 ?
C10' C11' C12' C7' . . . . 0.0 ?
C8' C7' C12' C11' . . . . 0.0 ?
C15' C7' C12' C11' . . . . 176.9(5) ?
C16' O2' C13' O1' . . . . -175(2) ?
C16' O2' C13' C14' . . . . 1.1(18) ?
C16' N1' C14' C15' . . . . 177.7(7) ?
C16' N1' C14' C13' . . . . -0.4(16) ?
O1' C13' C14' C15' . . . . -4(4) ?
O2' C13' C14' C15' . . . . -178.8(9) ?
O1' C13' C14' N1' . . . . 175(3) ?
O2' C13' C14' N1' . . . . -1(2) ?
N1' C14' C15' C7' . . . . 1.2(13) ?
C13' C14' C15' C7' . . . . 179.0(13) ?
C8' C7' C15' C14' . . . . -175.1(5) ?
C12' C7' C15' C14' . . . . 7.9(8) ?
C14' N1' C16' O2' . . . . 1.2(14) ?
C14' N1' C16' C1' . . . . -179.1(6) ?
C13' O2' C16' N1' . . . . -1.4(15) ?
C13' O2' C16' C1' . . . . 178.8(12) ?
C2' C1' C16' N1' . . . . 176.8(10) ?
C6' C1' C16' N1' . . . . -3.7(11) ?
C2' C1' C16' O2' . . . . -3.5(6) ?
C6' C1' C16' O2' . . . . 176.0(4) ?
